data_2100533
loop_
_publ_author_name
'Cuffini, Silvia'
'Glidewell, Christopher'
'Low, John N.'
'de Oliviera, Aline G.'
'de Souza, Marcus V. N.'
'Vasconcelos, Thatyana R. A.'
'Wardell, Solange M. S. V.'
'Wardell, James L.'

_publ_section_title
;
 Nine <i>N</i>-aryl-2-chloronicotinamides: supramolecular structures in
 one, two and three dimensions
;
_journal_coeditor_code BM5033
_journal_issue 4
_journal_name_full 'Acta Crystallographica Section B'
_journal_page_first 651
_journal_page_last 665
_journal_paper_doi 10.1107/S0108768106015497
_journal_volume 62
_journal_year 2006
_chemical_formula_moiety 'C13 H11 Cl N2 O'
_chemical_formula_sum 'C13 H11 Cl N2 O'
_chemical_formula_weight 246.69
_chemical_name_systematic
;
N-(4-Methylphenyl)-2-chloronicotinamide
;
_space_group_IT_number 2
_symmetry_cell_setting triclinic
_symmetry_space_group_name_Hall '-P 1'
_symmetry_space_group_name_H-M 'P -1'
_atom_sites_solution_hydrogens geom
_atom_sites_solution_primary direct
_atom_sites_solution_secondary difmap
_cell_angle_alpha 77.453(2)
_cell_angle_beta 73.445(2)
_cell_angle_gamma 87.978(2)
_cell_formula_units_Z 4
_cell_length_a 9.6824(6)
_cell_length_b 11.3082(7)
_cell_length_c 11.5139(7)
_cell_measurement_reflns_used 6881
_cell_measurement_temperature 120(2)
_cell_measurement_theta_max 28.83
_cell_measurement_theta_min 2.09
_cell_volume 1179.07(13)
_computing_cell_refinement 'SAINT (Bruker, 2004)'
_computing_data_collection 'Bruker APEX2 (Bruker, 2004)'
_computing_data_reduction SAINT
_computing_molecular_graphics 'PLATON (Spek, 2003)'
_computing_publication_material 'SHELXL-97 and PRPKAPPA (Ferguson, 1999)'
_computing_structure_refinement 'OSCAIL and SHELXL-97 (Sheldrick, 1997)'
_computing_structure_solution 'OSCAIL (McArdle, 2003) and SHELXS-97 (Sheldrick, 1997)'
_diffrn_ambient_temperature 120(2)
_diffrn_measured_fraction_theta_full 0.994
_diffrn_measured_fraction_theta_max 0.955
_diffrn_measurement_device_type 'Bruker SMART APEX2 CCD diffractometer'
_diffrn_measurement_method 'fine-slice \w scans'
_diffrn_radiation_monochromator 'silicon 111'
_diffrn_radiation_source 'Daresbury SRS station 9.8, (Cernik et al., 1997)'
_diffrn_radiation_type synchrotron
_diffrn_radiation_wavelength 0.67510
_diffrn_reflns_av_R_equivalents 0.0219
_diffrn_reflns_av_sigmaI/netI 0.0371
_diffrn_reflns_limit_h_max 13
_diffrn_reflns_limit_h_min -13
_diffrn_reflns_limit_k_max 16
_diffrn_reflns_limit_k_min -16
_diffrn_reflns_limit_l_max 16
_diffrn_reflns_limit_l_min -16
_diffrn_reflns_number 12982
_diffrn_reflns_theta_full 26.50
_diffrn_reflns_theta_max 28.83
_diffrn_reflns_theta_min 2.09
_diffrn_standards_decay_% 0
_exptl_absorpt_coefficient_mu 0.307
_exptl_absorpt_correction_T_max 0.994
_exptl_absorpt_correction_T_min 0.970
_exptl_absorpt_correction_type multi-scan
_exptl_absorpt_process_details 'Bruker SADABS (Bruker, 2004)'
_exptl_crystal_colour colourless
_exptl_crystal_density_diffrn 1.390
_exptl_crystal_density_method 'not measured'
_exptl_crystal_description needle
_exptl_crystal_F_000 512
_exptl_crystal_size_max 0.10
_exptl_crystal_size_mid 0.02
_exptl_crystal_size_min 0.02
_refine_diff_density_max 0.429
_refine_diff_density_min -0.303
_refine_ls_extinction_method none
_refine_ls_goodness_of_fit_ref 1.023
_refine_ls_hydrogen_treatment constr
_refine_ls_matrix_type full
_refine_ls_number_parameters 309
_refine_ls_number_reflns 6881
_refine_ls_number_restraints 0
_refine_ls_restrained_S_all 1.023
_refine_ls_R_factor_all 0.0616
_refine_ls_R_factor_gt 0.0443
_refine_ls_shift/su_max 0.001
_refine_ls_shift/su_mean 0.000
_refine_ls_structure_factor_coef Fsqd
_refine_ls_weighting_details 'w=1/[\s^2^(Fo^2^)+(0.0648P)^2^+0.3225P] where P=(Fo^2^+2Fc^2^)/3'
_refine_ls_weighting_scheme calc
_refine_ls_wR_factor_gt 0.1138
_refine_ls_wR_factor_ref 0.1243
_reflns_number_gt 5217
_reflns_number_total 6881
_reflns_threshold_expression (>2\s(I)
_cod_data_source_file bm5033.cif
_cod_data_source_block II
_cod_depositor_comments
;
The following automatic conversions were performed:
'_exptl_absorpt_correction_type' value 'Multi-scan' changed to
'multi-scan' according to
'/home/saulius/struct/CIF-dictionaries/cif_core.dic' dictionary named
'cif_core.dic' version 2.4.1 from 2010-06-29.

Automatic conversion script
Id: cif_fix_enum 1527 2010-12-29 10:47:43Z saulius 

The following automatic conversions were performed:

'_exptl_absorpt_correction_type' value 'Multi-scan' changed to
'multi-scan' according to
/home/saulius/struct/CIF-dictionaries/cif_core.dic dictionary named
'cif_core.dic' version 2.4.1 from 2010-06-29.

Automatic conversion script
Id: cif_fix_values 1715 2011-07-08 13:25:40Z adriana 
;
_cod_database_code 2100533

loop_
_symmetry_equiv_pos_as_xyz
'x, y, z'
'-x, -y, -z'

loop_
_atom_site_type_symbol
_atom_site_label
_atom_site_fract_x
_atom_site_fract_y
_atom_site_fract_z
_atom_site_U_iso_or_equiv
_atom_site_adp_type
_atom_site_calc_flag
_atom_site_refinement_flags
_atom_site_occupancy
N N11 0.86915(14) 0.73134(12) -0.08967(11) 0.0221(3) Uani d . 1
C C12 0.84419(15) 0.70831(13) 0.03187(12) 0.0183(3) Uani d . 1
Cl Cl1 0.83100(5) 0.55573(3) 0.10547(3) 0.02910(11) Uani d . 1
C C13 0.83069(14) 0.79583(13) 0.10341(12) 0.0168(3) Uani d . 1
C C14 0.83825(17) 0.91586(14) 0.04073(13) 0.0220(3) Uani d . 1
C C15 0.86423(18) 0.94293(14) -0.08708(13) 0.0245(3) Uani d . 1
C C16 0.88058(17) 0.84842(14) -0.14807(13) 0.0236(3) Uani d . 1
C C17 0.82579(15) 0.76179(13) 0.23844(12) 0.0173(3) Uani d . 1
O O1 0.93912(11) 0.74347(11) 0.26770(9) 0.0255(2) Uani d . 1
N N21 0.69517(13) 0.75458(11) 0.31986(10) 0.0182(2) Uani d . 1
C C21 0.66503(14) 0.71569(13) 0.45110(12) 0.0168(3) Uani d . 1
C C22 0.54054(15) 0.64547(14) 0.51422(13) 0.0201(3) Uani d . 1
C C23 0.50576(16) 0.60308(14) 0.64181(13) 0.0223(3) Uani d . 1
C C24 0.59492(16) 0.62974(14) 0.70977(12) 0.0209(3) Uani d . 1
C C25 0.71711(16) 0.70342(14) 0.64523(13) 0.0214(3) Uani d . 1
C C26 0.75349(15) 0.74657(14) 0.51730(13) 0.0196(3) Uani d . 1
C C241 0.56166(18) 0.57879(16) 0.84700(13) 0.0274(3) Uani d . 1
N N31 0.09859(14) 0.76364(12) 0.58897(11) 0.0225(3) Uani d . 1
C C32 0.17080(16) 0.79085(13) 0.47011(13) 0.0192(3) Uani d . 1
Cl Cl3 0.20022(5) 0.94486(3) 0.40386(4) 0.03240(11) Uani d . 1
C C33 0.22193(15) 0.70691(13) 0.39653(12) 0.0175(3) Uani d . 1
C C34 0.19083(15) 0.58576(13) 0.45303(13) 0.0200(3) Uani d . 1
C C35 0.11540(16) 0.55384(14) 0.57837(13) 0.0215(3) Uani d . 1
C C36 0.07258(16) 0.64550(14) 0.64210(13) 0.0219(3) Uani d . 1
C C37 0.31481(15) 0.74411(14) 0.26399(12) 0.0194(3) Uani d . 1
O O3 0.44343(12) 0.76878(14) 0.24022(10) 0.0373(3) Uani d . 1
N N41 0.24535(12) 0.74497(11) 0.17848(10) 0.0171(2) Uani d . 1
C C41 0.30028(14) 0.78264(13) 0.04773(12) 0.0164(3) Uani d . 1
C C42 0.21841(15) 0.75010(13) -0.02321(12) 0.0192(3) Uani d . 1
C C43 0.25670(16) 0.79412(14) -0.15074(13) 0.0211(3) Uani d . 1
C C44 0.37751(16) 0.87086(14) -0.21107(12) 0.0205(3) Uani d . 1
C C441 0.41532(19) 0.92274(16) -0.34831(13) 0.0274(3) Uani d . 1
C C45 0.46144(16) 0.89806(14) -0.13930(13) 0.0222(3) Uani d . 1
C C46 0.42436(15) 0.85517(14) -0.01134(12) 0.0204(3) Uani d . 1
H H14 0.8257 0.9791 0.0850 0.026 Uiso calc R 1
H H15 0.8707 1.0247 -0.1318 0.029 Uiso calc R 1
H H16 0.9010 0.8674 -0.2359 0.028 Uiso calc R 1
H H21 0.6227 0.7543 0.2879 0.022 Uiso d R 1
H H22 0.4787 0.6263 0.4696 0.024 Uiso calc R 1
H H23 0.4201 0.5553 0.6836 0.027 Uiso calc R 1
H H25 0.7774 0.7248 0.6901 0.026 Uiso calc R 1
H H26 0.8375 0.7964 0.4756 0.024 Uiso calc R 1
H H24A 0.5336 0.4928 0.8650 0.041 Uiso calc R 1
H H24B 0.4824 0.6230 0.8913 0.041 Uiso calc R 1
H H24C 0.6473 0.5873 0.8741 0.041 Uiso calc R 1
H H34 0.2208 0.5249 0.4065 0.024 Uiso calc R 1
H H35 0.0939 0.4713 0.6190 0.026 Uiso calc R 1
H H36 0.0222 0.6238 0.7279 0.026 Uiso calc R 1
H H41 0.1522 0.7281 0.2078 0.021 Uiso d R 1
H H42 0.1362 0.6976 0.0160 0.023 Uiso calc R 1
H H43 0.1997 0.7717 -0.1978 0.025 Uiso calc R 1
H H44A 0.3280 0.9264 -0.3758 0.041 Uiso calc R 1
H H44B 0.4851 0.8711 -0.3923 0.041 Uiso calc R 1
H H44C 0.4575 1.0045 -0.3663 0.041 Uiso calc R 1
H H45 0.5464 0.9473 -0.1790 0.027 Uiso calc R 1
H H46 0.4832 0.8752 0.0354 0.024 Uiso calc R 1

loop_
_atom_site_aniso_label
_atom_site_aniso_U_11
_atom_site_aniso_U_22
_atom_site_aniso_U_33
_atom_site_aniso_U_12
_atom_site_aniso_U_13
_atom_site_aniso_U_23
N11 0.0278(7) 0.0255(6) 0.0147(5) 0.0004(5) -0.0070(5) -0.0064(5)
C12 0.0191(6) 0.0206(7) 0.0149(6) -0.0015(5) -0.0044(5) -0.0036(5)
Cl1 0.0429(2) 0.02044(19) 0.02131(18) -0.00353(15) -0.00605(15) -0.00230(14)
C13 0.0156(6) 0.0228(7) 0.0118(6) 0.0001(5) -0.0032(5) -0.0044(5)
C14 0.0279(7) 0.0226(7) 0.0160(6) 0.0040(6) -0.0058(5) -0.0067(5)
C15 0.0337(8) 0.0229(7) 0.0154(6) 0.0049(6) -0.0068(6) -0.0021(5)
C16 0.0298(8) 0.0280(8) 0.0131(6) 0.0044(6) -0.0067(5) -0.0043(5)
C17 0.0175(6) 0.0214(7) 0.0132(6) -0.0003(5) -0.0043(5) -0.0043(5)
O1 0.0162(5) 0.0439(7) 0.0158(5) 0.0009(4) -0.0056(4) -0.0039(4)
N21 0.0159(5) 0.0283(6) 0.0115(5) 0.0006(4) -0.0051(4) -0.0050(4)
C21 0.0171(6) 0.0238(7) 0.0103(5) 0.0021(5) -0.0033(5) -0.0066(5)
C22 0.0180(6) 0.0285(7) 0.0147(6) -0.0018(5) -0.0052(5) -0.0054(5)
C23 0.0203(7) 0.0289(8) 0.0152(6) -0.0019(6) -0.0019(5) -0.0032(5)
C24 0.0238(7) 0.0260(7) 0.0124(6) 0.0050(5) -0.0039(5) -0.0056(5)
C25 0.0220(7) 0.0302(8) 0.0153(6) 0.0020(6) -0.0071(5) -0.0095(5)
C26 0.0181(6) 0.0270(7) 0.0157(6) -0.0011(5) -0.0052(5) -0.0075(5)
C241 0.0318(8) 0.0363(9) 0.0125(6) 0.0040(7) -0.0049(6) -0.0042(6)
N31 0.0278(7) 0.0256(6) 0.0133(5) 0.0024(5) -0.0043(5) -0.0048(5)
C32 0.0227(7) 0.0205(7) 0.0141(6) 0.0004(5) -0.0063(5) -0.0016(5)
Cl3 0.0471(3) 0.0213(2) 0.02420(19) -0.00033(16) -0.00680(17) 0.00040(14)
C33 0.0159(6) 0.0259(7) 0.0115(5) 0.0000(5) -0.0056(5) -0.0029(5)
C34 0.0197(7) 0.0243(7) 0.0172(6) 0.0008(5) -0.0054(5) -0.0071(5)
C35 0.0220(7) 0.0228(7) 0.0177(6) -0.0005(5) -0.0055(5) -0.0001(5)
C36 0.0228(7) 0.0281(8) 0.0133(6) 0.0004(6) -0.0045(5) -0.0024(5)
C37 0.0170(6) 0.0294(7) 0.0116(6) 0.0009(5) -0.0048(5) -0.0029(5)
O3 0.0172(5) 0.0745(10) 0.0175(5) -0.0082(5) -0.0072(4) 0.0001(6)
N41 0.0150(5) 0.0259(6) 0.0103(5) -0.0014(4) -0.0032(4) -0.0039(4)
C41 0.0167(6) 0.0229(7) 0.0101(5) 0.0019(5) -0.0038(5) -0.0049(5)
C42 0.0178(6) 0.0260(7) 0.0147(6) -0.0001(5) -0.0046(5) -0.0060(5)
C43 0.0226(7) 0.0303(8) 0.0137(6) 0.0034(6) -0.0076(5) -0.0089(5)
C44 0.0242(7) 0.0251(7) 0.0116(6) 0.0037(5) -0.0040(5) -0.0045(5)
C441 0.0341(9) 0.0335(9) 0.0121(6) 0.0041(7) -0.0046(6) -0.0031(6)
C45 0.0226(7) 0.0287(8) 0.0132(6) -0.0036(6) -0.0024(5) -0.0027(5)
C46 0.0197(7) 0.0281(7) 0.0139(6) -0.0034(5) -0.0048(5) -0.0051(5)

loop_
_atom_type_symbol
_atom_type_description
_atom_type_scat_dispersion_real
_atom_type_scat_dispersion_imag
_atom_type_scat_source
C C 0.0033 0.0016 'International Tables Vol C Tables 4.2.6.8 and 6.1.1.4'
H H 0.0000 0.0000 'International Tables Vol C Tables 4.2.6.8 and 6.1.1.4'
N N 0.0061 0.0033 'International Tables Vol C Tables 4.2.6.8 and 6.1.1.4'
O O 0.0106 0.0060 'International Tables Vol C Tables 4.2.6.8 and 6.1.1.4'
Cl Cl 0.1484 0.1585 'International Tables Vol C Tables 4.2.6.8 and 6.1.1.4'

loop_
_geom_angle_atom_site_label_1
_geom_angle_atom_site_label_2
_geom_angle_atom_site_label_3
_geom_angle
_geom_angle_publ_flag
C12 N11 C16 116.68(13) no
N11 C12 C13 125.25(13) no
N11 C12 Cl1 115.85(11) no
C13 C12 Cl1 118.90(10) no
C14 C13 C12 116.57(12) no
C14 C13 C17 121.50(12) no
C12 C13 C17 121.55(12) no
C13 C14 C15 119.45(13) no
C13 C14 H14 120.3 no
C15 C14 H14 120.3 no
C16 C15 C14 118.57(14) no
C16 C15 H15 120.7 no
C14 C15 H15 120.7 no
N11 C16 C15 123.40(13) no
N11 C16 H16 118.3 no
C15 C16 H16 118.3 no
O1 C17 N21 124.14(12) no
O1 C17 C13 119.67(12) no
N21 C17 C13 116.18(12) no
C17 N21 C21 125.42(12) no
C17 N21 H21 114.9 no
C21 N21 H21 117.4 no
C22 C21 C26 119.55(12) no
C22 C21 N21 117.58(12) no
C26 C21 N21 122.86(12) no
C23 C22 C21 120.59(13) no
C23 C22 H22 119.7 no
C21 C22 H22 119.7 no
C22 C23 C24 120.94(14) no
C22 C23 H23 119.5 no
C24 C23 H23 119.5 no
C25 C24 C23 117.58(13) no
C25 C24 C241 121.29(14) no
C23 C24 C241 121.12(14) no
C26 C25 C24 122.13(13) no
C26 C25 H25 118.9 no
C24 C25 H25 118.9 no
C25 C26 C21 119.15(13) no
C25 C26 H26 120.4 no
C21 C26 H26 120.4 no
C24 C241 H24A 109.5 no
C24 C241 H24B 109.5 no
H24A C241 H24B 109.5 no
C24 C241 H24C 109.5 no
H24A C241 H24C 109.5 no
H24B C241 H24C 109.5 no
C32 N31 C36 116.89(13) no
N31 C32 C33 125.15(13) no
N31 C32 Cl3 115.60(11) no
C33 C32 Cl3 119.24(11) no
C34 C33 C32 116.74(12) no
C34 C33 C37 120.95(13) no
C32 C33 C37 122.20(13) no
C33 C34 C35 119.58(13) no
C33 C34 H34 120.2 no
C35 C34 H34 120.2 no
C36 C35 C34 118.23(14) no
C36 C35 H35 120.9 no
C34 C35 H35 120.9 no
N31 C36 C35 123.37(13) no
N31 C36 H36 118.3 no
C35 C36 H36 118.3 no
O3 C37 N41 124.47(13) no
O3 C37 C33 121.01(12) no
N41 C37 C33 114.51(12) no
C37 N41 C41 127.77(12) no
C37 N41 H41 115.4 no
C41 N41 H41 116.4 no
C46 C41 C42 119.37(12) no
C46 C41 N41 123.70(12) no
C42 C41 N41 116.80(12) no
C43 C42 C41 120.29(13) no
C43 C42 H42 119.9 no
C41 C42 H42 119.9 no
C42 C43 C44 121.15(13) no
C42 C43 H43 119.4 no
C44 C43 H43 119.4 no
C45 C44 C43 117.66(12) no
C45 C44 C441 121.21(14) no
C43 C44 C441 121.13(13) no
C44 C441 H44A 109.5 no
C44 C441 H44B 109.5 no
H44A C441 H44B 109.5 no
C44 C441 H44C 109.5 no
H44A C441 H44C 109.5 no
H44B C441 H44C 109.5 no
C46 C45 C44 121.91(13) no
C46 C45 H45 119.0 no
C44 C45 H45 119.0 no
C45 C46 C41 119.50(13) no
C45 C46 H46 120.2 no
C41 C46 H46 120.2 no

loop_
_geom_bond_atom_site_label_1
_geom_bond_atom_site_label_2
_geom_bond_distance
_geom_bond_publ_flag
N11 C12 1.3182(17) no
N11 C16 1.341(2) no
C12 C13 1.3996(19) no
C12 Cl1 1.7407(15) no
C13 C14 1.386(2) no
C13 C17 1.5056(18) no
C14 C15 1.3861(19) no
C14 H14 0.95 no
C15 C16 1.382(2) no
C15 H15 0.95 no
C16 H16 0.95 no
C17 O1 1.2348(16) no
C17 N21 1.3355(17) no
N21 C21 1.4251(16) no
N21 H21 0.8803 no
C21 C22 1.3890(19) no
C21 C26 1.3948(18) no
C22 C23 1.3874(19) no
C22 H22 0.95 no
C23 C24 1.398(2) no
C23 H23 0.95 no
C24 C25 1.395(2) no
C24 C241 1.5032(19) no
C25 C26 1.3914(19) no
C25 H25 0.95 no
C26 H26 0.95 no
C241 H24A 0.98 no
C241 H24B 0.98 no
C241 H24C 0.98 no
N31 C32 1.3203(17) no
N31 C36 1.3428(19) no
C32 C33 1.393(2) no
C32 Cl3 1.7407(15) no
C33 C34 1.386(2) no
C33 C37 1.5101(18) no
C34 C35 1.3921(19) no
C34 H34 0.95 no
C35 C36 1.383(2) no
C35 H35 0.95 no
C36 H36 0.95 no
C37 O3 1.2251(18) no
C37 N41 1.3395(17) no
N41 C41 1.4184(16) no
N41 H41 0.8803 no
C41 C46 1.3928(19) no
C41 C42 1.3969(18) no
C42 C43 1.3880(19) no
C42 H42 0.95 no
C43 C44 1.397(2) no
C43 H43 0.95 no
C44 C45 1.396(2) no
C44 C441 1.5026(19) no
C441 H44A 0.98 no
C441 H44B 0.98 no
C441 H44C 0.98 no
C45 C46 1.3911(19) no
C45 H45 0.95 no
C46 H46 0.95 no

loop_
_geom_hbond_atom_site_label_D
_geom_hbond_atom_site_label_H
_geom_hbond_atom_site_label_A
_geom_hbond_site_symmetry_A
_geom_hbond_distance_DH
_geom_hbond_distance_HA
_geom_hbond_distance_DA
_geom_hbond_angle_DHA
_geom_hbond_publ_flag
N21 H21 O3 . 0.88 1.96 2.827(2) 170 no
N41 H41 O1 1_455 0.88 1.99 2.847(2) 163 no
C35 H35 O1 2_666 0.95 2.48 3.424(2) 174 no
C14 H14 Cg3 2_675 0.95 2.69 3.398(2) 132 no
C34 H34 Cg2 2_666 0.95 2.63 3.398(2) 138 no

loop_
_geom_torsion_atom_site_label_1
_geom_torsion_atom_site_label_2
_geom_torsion_atom_site_label_3
_geom_torsion_atom_site_label_4
_geom_torsion
_geom_torsion_publ_flag
C16 N11 C12 C13 -0.8(2) no
C16 N11 C12 Cl1 -179.58(11) no
N11 C12 C13 C14 2.9(2) no
Cl1 C12 C13 C14 -178.36(11) no
N11 C12 C13 C17 -170.10(13) no
Cl1 C12 C13 C17 8.60(18) no
C12 C13 C14 C15 -2.7(2) no
C17 C13 C14 C15 170.38(14) no
C13 C14 C15 C16 0.6(2) no
C12 N11 C16 C15 -1.6(2) no
C14 C15 C16 N11 1.7(2) no
C14 C13 C17 O1 -91.64(18) no
C12 C13 C17 O1 81.05(18) no
C14 C13 C17 N21 87.78(17) no
C12 C13 C17 N21 -99.53(16) no
O1 C17 N21 C21 -5.3(2) no
C13 C17 N21 C21 175.30(13) no
C17 N21 C21 C22 -141.82(15) no
C17 N21 C21 C26 39.1(2) no
C26 C21 C22 C23 -1.8(2) no
N21 C21 C22 C23 179.06(13) no
C21 C22 C23 C24 -0.1(2) no
C22 C23 C24 C25 2.0(2) no
C22 C23 C24 C241 -176.85(14) no
C23 C24 C25 C26 -2.1(2) no
C241 C24 C25 C26 176.79(14) no
C24 C25 C26 C21 0.2(2) no
C22 C21 C26 C25 1.8(2) no
N21 C21 C26 C25 -179.17(13) no
C36 N31 C32 C33 -0.2(2) no
C36 N31 C32 Cl3 179.10(11) no
N31 C32 C33 C34 1.6(2) no
Cl3 C32 C33 C34 -177.70(10) no
N31 C32 C33 C37 -174.61(13) no
Cl3 C32 C33 C37 6.09(19) no
C32 C33 C34 C35 -1.8(2) no
C37 C33 C34 C35 174.50(13) no
C33 C34 C35 C36 0.7(2) no
C32 N31 C36 C35 -1.0(2) no
C34 C35 C36 N31 0.8(2) no
C34 C33 C37 O3 -97.98(19) no
C32 C33 C37 O3 78.1(2) no
C34 C33 C37 N41 80.81(17) no
C32 C33 C37 N41 -103.14(16) no
O3 C37 N41 C41 -5.5(3) no
C33 C37 N41 C41 175.77(13) no
C37 N41 C41 C46 -18.0(2) no
C37 N41 C41 C42 166.05(14) no
C46 C41 C42 C43 -2.9(2) no
N41 C41 C42 C43 173.22(13) no
C41 C42 C43 C44 0.4(2) no
C42 C43 C44 C45 2.4(2) no
C42 C43 C44 C441 -177.36(14) no
C43 C44 C45 C46 -2.6(2) no
C441 C44 C45 C46 177.08(14) no
C44 C45 C46 C41 0.2(2) no
C42 C41 C46 C45 2.6(2) no
N41 C41 C46 C45 -173.22(14) no

loop_
_cod_related_entry_id
_cod_related_entry_database
_cod_related_entry_code
1 ChemSpider 1035181
